data_1011379
loop_
_publ_author_name
'Brosset, C'

_publ_section_title
;
Herstellung und Kristallbau der Verbindungen Tl Al F4 und Tl2 Al F5
;
_journal_coden_ASTM ZAACAB
_journal_name_full
;
Zeitschrift fuer Anorganische und Allgemeine Chemie
;
_journal_page_first 139
_journal_page_last 147
_journal_paper_doi 10.1002/zaac.19372350119
_journal_volume 235
_journal_year 1937
_chemical_formula_structural 'K2 (Al F5) (H2 O)'
_chemical_formula_sum 'Al F5 H2 K2 O'
_chemical_name_systematic 'Dipotassium petafluoroaluminate hydrate'
_space_group_IT_number 63
_symmetry_cell_setting orthorhombic
_symmetry_Int_Tables_number 63
_symmetry_space_group_name_Hall '-C 2c 2'
_symmetry_space_group_name_H-M 'C m c m'
_cell_angle_alpha 90
_cell_angle_beta 90
_cell_angle_gamma 90
_cell_formula_units_Z 4
_cell_length_a 9.19(1)
_cell_length_b 8.11(1)
_cell_length_c 7.45(1)
_cell_volume 555.3
_exptl_crystal_density_meas 2.58
_cod_original_formula_sum 'H2 Al F5 K2 O'
_cod_database_code 1011379

loop_
_symmetry_equiv_pos_as_xyz
x,y,z
x,-y,-z
x,y,1/2-z
x,-y,1/2+z
-x,-y,-z
-x,y,z
-x,-y,1/2+z
-x,y,1/2-z
1/2+x,1/2+y,z
1/2+x,1/2-y,-z
1/2+x,1/2+y,1/2-z
1/2+x,1/2-y,1/2+z
1/2-x,1/2-y,-z
1/2-x,1/2+y,z
1/2-x,1/2-y,1/2+z
1/2-x,1/2+y,1/2-z

loop_
_atom_site_label
_atom_site_type_symbol
_atom_site_symmetry_multiplicity
_atom_site_Wyckoff_symbol
_atom_site_fract_x
_atom_site_fract_y
_atom_site_fract_z
_atom_site_occupancy
_atom_site_attached_hydrogens
_atom_site_calc_flag
K1 K1+ 8 g 0.21 0.3 0.25 1. 0 d
Al1 Al3+ 4 a 0. 0. 0. 1. 0 d
F1 F1- 8 e 0.19 0. 0. 1. 0 d
F2 F1- 8 f 0. 0.23 -0.03 1. 0 d
F3 F1- 4 c 0. 0.05 0.25 1. 0 d
O1 O2- 4 c 0. 0.5 0.25 1. 2 d
H1 H1+ 8 g -1. -1. -1. 1. 0 dum

loop_
_atom_type_symbol
_atom_type_oxidation_number
K1+ 1.000
Al3+ 3.000
F1- -1.000
O2- -2.000
H1+ 1.000
